data_7701622
loop_
_publ_author_name
'Pammer, Frank'
'Schepper, Jonas'
'Gl\"ockler, Johannes'
'Sun, Yu'
'Orthaber, Andreas'

_publ_section_title
;
 Expansion of the scope of alkylboryl-bridged N \\rightarrow B-ladder
 boranes: new substituents and alternative substrates.
;
_journal_issue 27
_journal_name_full 'Dalton transactions (Cambridge, England : 2003)'
_journal_page_first 10298
_journal_page_last 10312
_journal_paper_doi 10.1039/c9dt01555h
_journal_volume 48
_journal_year 2019
_chemical_formula_moiety 'C25 H32 B N'
_chemical_formula_sum 'C25 H32 B N'
_chemical_formula_weight 357.32
_space_group_crystal_system monoclinic
_space_group_IT_number 14
_space_group_name_Hall '-P 2ybc'
_space_group_name_H-M_alt 'P 1 21/c 1'
_atom_sites_solution_hydrogens geom
_atom_sites_solution_primary dual
_audit_creation_date 2018-11-17
_audit_creation_method
;
Olex2 1.2
(compiled 2018.05.29 svn.r3508 for OlexSys, GUI svn.r5506)
;
_audit_update_record
;
2019-02-27 deposited with the CCDC.	2019-06-10 downloaded from the CCDC.
;
_cell_angle_alpha 90
_cell_angle_beta 91.25(3)
_cell_angle_gamma 90
_cell_formula_units_Z 4
_cell_length_a 9.312(6)
_cell_length_b 10.948(6)
_cell_length_c 19.843(17)
_cell_measurement_reflns_used 9912
_cell_measurement_temperature 148.15(2)
_cell_measurement_theta_max 31.99
_cell_measurement_theta_min 2.77
_cell_volume 2022(2)
_computing_cell_refinement 'SAINT v8.37A (Bruker, 2015)'
_computing_data_reduction 'SAINT v8.37A (Bruker, 2015)'
_computing_molecular_graphics 'Olex2 (Dolomanov et al., 2009)'
_computing_publication_material 'Olex2 (Dolomanov et al., 2009)'
_computing_structure_refinement 'XL (Sheldrick, 2008)'
_computing_structure_solution 'ShelXT (Sheldrick, 2015)'
_diffrn_ambient_temperature 148(2)
_diffrn_measured_fraction_theta_full 0.999
_diffrn_measured_fraction_theta_max 0.950
_diffrn_measurement_device_type 'Bruker APEX-II CCD'
_diffrn_measurement_method '\f and \w scans'
_diffrn_radiation_type MoK\a
_diffrn_radiation_wavelength 0.71073
_diffrn_reflns_av_R_equivalents 0.0674
_diffrn_reflns_av_unetI/netI 0.0362
_diffrn_reflns_Laue_measured_fraction_full 0.999
_diffrn_reflns_Laue_measured_fraction_max 0.950
_diffrn_reflns_limit_h_max 11
_diffrn_reflns_limit_h_min -11
_diffrn_reflns_limit_k_max 13
_diffrn_reflns_limit_k_min -13
_diffrn_reflns_limit_l_max 24
_diffrn_reflns_limit_l_min -24
_diffrn_reflns_number 42537
_diffrn_reflns_point_group_measured_fraction_full 0.999
_diffrn_reflns_point_group_measured_fraction_max 0.950
_diffrn_reflns_theta_full 25.242
_diffrn_reflns_theta_max 26.371
_diffrn_reflns_theta_min 2.125
_diffrn_standards_number 0
_exptl_absorpt_coefficient_mu 0.066
_exptl_absorpt_correction_T_max 0.7225
_exptl_absorpt_correction_T_min 0.6708
_exptl_absorpt_correction_type multi-scan
_exptl_absorpt_process_details
;
SADABS-2016/2 (Bruker,2016/2) was used for absorption correction.
wR2(int) was 0.1233 before and 0.0887 after correction.
The Ratio of minimum to maximum transmission is 0.9284.
The \l/2 correction factor is Not present.
;
_exptl_crystal_colour colourless
_exptl_crystal_colour_primary colourless
_exptl_crystal_density_diffrn 1.174
_exptl_crystal_description irregular
_exptl_crystal_F_000 776
_exptl_crystal_size_max 0.351
_exptl_crystal_size_mid 0.224
_exptl_crystal_size_min 0.224
_refine_diff_density_max 0.637
_refine_diff_density_min -0.350
_refine_diff_density_rms 0.064
_refine_ls_extinction_method none
_refine_ls_goodness_of_fit_ref 1.053
_refine_ls_hydrogen_treatment constr
_refine_ls_matrix_type full
_refine_ls_number_parameters 248
_refine_ls_number_reflns 4128
_refine_ls_number_restraints 0
_refine_ls_restrained_S_all 1.053
_refine_ls_R_factor_all 0.0920
_refine_ls_R_factor_gt 0.0859
_refine_ls_shift/su_max 0.000
_refine_ls_shift/su_mean 0.000
_refine_ls_structure_factor_coef Fsqd
_refine_ls_weighting_details 'w=1/[\s^2^(Fo^2^)+(0.1183P)^2^+5.2276P] where P=(Fo^2^+2Fc^2^)/3'
_refine_ls_weighting_scheme calc
_refine_ls_wR_factor_gt 0.2440
_refine_ls_wR_factor_ref 0.2514
_reflns_Friedel_coverage 0.000
_reflns_number_gt 3817
_reflns_number_total 4128
_reflns_threshold_expression 'I > 2\s(I)'
_cod_data_source_file c9dt01555h2.cif
_cod_data_source_block pf17090_0m_a
_cod_depositor_comments
;
The following automatic conversions were performed:

data item '_diffrn_ambient_temperature' value '148.15 (2)' was
changed to '148(2)' -- precision was estimated.

Automatic conversion script
Id: cif_fix_values 6909 2019-04-08 15:41:33Z antanas 
;
_cod_database_code 7701622
_shelx_shelxl_version_number 2014/7
_shelx_space_group_comment
;
The symmetry employed for this shelxl refinement is uniquely defined
by the following loop, which should always be used as a source of
symmetry information in preference to the above space-group names.
They are only intended as comments.
;
_shelx_estimated_absorpt_t_max 0.985
_shelx_estimated_absorpt_t_min 0.977
_olex2_refinement_description
;
1. Twinned data refinement
 Scales: 0.9013(18)
 0.0987(18)
2. Fixed Uiso
 At 1.2 times of:
  All C(H) groups, All C(H,H) groups
 At 1.5 times of:
  All C(H,H,H) groups
3.a Ternary CH refined with riding coordinates:
 C12(H12), C16(H16)
3.b Secondary CH2 refined with riding coordinates:
 C13(H13A,H13B), C14(H14A,H14B), C15(H15A,H15B), C17(H17A,H17B), C18(H18A,
 H18B), C19(H19A,H19B)
3.c Aromatic/amide H refined with riding coordinates:
 C3(H3), C8(H8), C9(H9), C10(H10), C11(H11), C22(H22), C23(H23), C24(H24),
 C25(H25)
3.d Idealised Me refined as rotating group:
 C1(H1A,H1B,H1C), C20(H20A,H20B,H20C), C21(H21A,H21B,H21C)
;
_olex2_submission_special_instructions 'No special instructions were received'

loop_
_space_group_symop_operation_xyz
'x, y, z'
'-x, y+1/2, -z+1/2'
'-x, -y, -z'
'x, -y-1/2, z-1/2'

loop_
_atom_site_label
_atom_site_type_symbol
_atom_site_fract_x
_atom_site_fract_y
_atom_site_fract_z
_atom_site_U_iso_or_equiv
_atom_site_adp_type
_atom_site_occupancy
_atom_site_site_symmetry_order
_atom_site_calc_flag
_atom_site_refinement_flags_posn
N1 N 0.5525(3) 0.2940(2) 0.46671(13) 0.0192(6) Uani 1 1 d .
C1 C 1.0248(5) 0.3924(5) 0.2828(2) 0.0434(11) Uani 1 1 d .
H1A H 1.0537 0.3109 0.2984 0.065 Uiso 1 1 calc GR
H1B H 1.1103 0.4394 0.2712 0.065 Uiso 1 1 calc GR
H1C H 0.9616 0.3847 0.2428 0.065 Uiso 1 1 calc GR
C2 C 0.9441(4) 0.4587(3) 0.33913(17) 0.0258(7) Uani 1 1 d .
C3 C 0.8066(4) 0.3863(3) 0.35096(16) 0.0219(7) Uani 1 1 d .
H3 H 0.7304 0.4097 0.3211 0.026 Uiso 1 1 calc R
C4 C 0.7680(4) 0.2974(3) 0.39360(16) 0.0199(7) Uani 1 1 d .
C5 C 0.8558(4) 0.2469(3) 0.45079(17) 0.0217(7) Uani 1 1 d .
C6 C 0.7894(4) 0.2401(3) 0.51411(16) 0.0214(7) Uani 1 1 d .
C7 C 0.6434(4) 0.2885(3) 0.52185(15) 0.0202(7) Uani 1 1 d .
C8 C 0.5951(4) 0.3330(3) 0.58364(16) 0.0255(7) Uani 1 1 d .
H8 H 0.6565 0.3284 0.6224 0.031 Uiso 1 1 calc R
C9 C 0.4612(4) 0.3831(3) 0.58906(17) 0.0297(8) Uani 1 1 d .
H9 H 0.4293 0.4114 0.6314 0.036 Uiso 1 1 calc R
C10 C 0.4234(4) 0.3467(3) 0.47240(17) 0.0245(7) Uani 1 1 d .
H10 H 0.3637 0.3533 0.4331 0.029 Uiso 1 1 calc R
C11 C 0.3726(4) 0.3922(3) 0.53246(19) 0.0294(8) Uani 1 1 d .
H11 H 0.2801 0.4284 0.5347 0.035 Uiso 1 1 calc R
C12 C 0.5008(4) 0.2637(3) 0.32976(17) 0.0240(7) Uani 1 1 d .
H12 H 0.4880 0.3541 0.3256 0.029 Uiso 1 1 calc R
C13 C 0.5758(4) 0.2167(3) 0.26581(17) 0.0284(8) Uani 1 1 d .
H13A H 0.5105 0.2298 0.2264 0.034 Uiso 1 1 calc R
H13B H 0.6630 0.2664 0.2588 0.034 Uiso 1 1 calc R
C14 C 0.6189(5) 0.0820(4) 0.26806(18) 0.0339(9) Uani 1 1 d .
H14A H 0.6901 0.0673 0.2326 0.041 Uiso 1 1 calc R
H14B H 0.5330 0.0321 0.2569 0.041 Uiso 1 1 calc R
C15 C 0.6831(5) 0.0372(4) 0.3361(2) 0.0346(9) Uani 1 1 d .
H15A H 0.7860 0.0599 0.3383 0.042 Uiso 1 1 calc R
H15B H 0.6777 -0.0531 0.3371 0.042 Uiso 1 1 calc R
C16 C 0.6095(4) 0.0880(3) 0.40074(18) 0.0248(7) Uani 1 1 d .
H16 H 0.6702 0.0652 0.4410 0.030 Uiso 1 1 calc R
C17 C 0.4566(4) 0.0391(3) 0.41109(18) 0.0302(8) Uani 1 1 d .
H17A H 0.4614 -0.0509 0.4153 0.036 Uiso 1 1 calc R
H17B H 0.4211 0.0717 0.4542 0.036 Uiso 1 1 calc R
C18 C 0.3478(4) 0.0710(4) 0.3551(2) 0.0358(9) Uani 1 1 d .
H18A H 0.2502 0.0523 0.3710 0.043 Uiso 1 1 calc R
H18B H 0.3657 0.0181 0.3157 0.043 Uiso 1 1 calc R
C19 C 0.3519(4) 0.2044(4) 0.33244(19) 0.0324(8) Uani 1 1 d .
H19A H 0.2924 0.2530 0.3634 0.039 Uiso 1 1 calc R
H19B H 0.3064 0.2098 0.2870 0.039 Uiso 1 1 calc R
C20 C 0.9014(5) 0.5860(4) 0.3140(2) 0.0420(10) Uani 1 1 d .
H20A H 0.8379 0.5783 0.2742 0.063 Uiso 1 1 calc GR
H20B H 0.9878 0.6315 0.3021 0.063 Uiso 1 1 calc GR
H20C H 0.8511 0.6295 0.3496 0.063 Uiso 1 1 calc GR
C21 C 1.0431(4) 0.4769(4) 0.40103(19) 0.0318(8) Uani 1 1 d .
H21A H 0.9882 0.5123 0.4378 0.048 Uiso 1 1 calc GR
H21B H 1.1217 0.5322 0.3896 0.048 Uiso 1 1 calc GR
H21C H 1.0828 0.3979 0.4153 0.048 Uiso 1 1 calc GR
C22 C 0.9917(4) 0.1965(3) 0.44489(19) 0.0271(7) Uani 1 1 d .
H22 H 1.0355 0.1958 0.4021 0.033 Uiso 1 1 calc R
C23 C 1.0653(4) 0.1470(3) 0.5001(2) 0.0314(8) Uani 1 1 d .
H23 H 1.1591 0.1147 0.4952 0.038 Uiso 1 1 calc R
C24 C 1.0009(4) 0.1450(3) 0.5628(2) 0.0337(9) Uani 1 1 d .
H24 H 1.0517 0.1130 0.6009 0.040 Uiso 1 1 calc R
C25 C 0.8640(4) 0.1893(3) 0.56947(18) 0.0279(8) Uani 1 1 d .
H25 H 0.8194 0.1856 0.6120 0.033 Uiso 1 1 calc R
B1 B 0.6084(4) 0.2365(3) 0.39408(18) 0.0187(7) Uani 1 1 d .

loop_
_atom_site_aniso_label
_atom_site_aniso_U_11
_atom_site_aniso_U_22
_atom_site_aniso_U_33
_atom_site_aniso_U_23
_atom_site_aniso_U_13
_atom_site_aniso_U_12
N1 0.0222(13) 0.0176(13) 0.0178(12) 0.0014(10) 0.0006(10) -0.0040(10)
C1 0.036(2) 0.058(3) 0.037(2) -0.007(2) 0.0153(18) -0.012(2)
C2 0.0256(17) 0.0271(17) 0.0248(16) 0.0045(14) 0.0013(13) -0.0040(14)
C3 0.0238(16) 0.0227(16) 0.0192(15) 0.0001(12) 0.0006(12) 0.0000(13)
C4 0.0235(16) 0.0185(15) 0.0178(14) -0.0023(12) 0.0032(12) 0.0017(12)
C5 0.0224(16) 0.0155(14) 0.0269(16) -0.0002(12) -0.0012(13) -0.0059(12)
C6 0.0251(16) 0.0150(14) 0.0239(16) 0.0011(12) -0.0046(13) -0.0055(12)
C7 0.0278(17) 0.0163(14) 0.0163(14) 0.0023(11) -0.0005(12) -0.0064(12)
C8 0.0330(18) 0.0267(17) 0.0169(15) 0.0002(13) 0.0018(13) -0.0066(14)
C9 0.039(2) 0.0302(18) 0.0205(16) -0.0029(14) 0.0093(14) -0.0035(16)
C10 0.0253(17) 0.0236(16) 0.0246(16) -0.0021(13) 0.0003(13) -0.0008(13)
C11 0.0285(18) 0.0292(18) 0.0308(18) -0.0032(14) 0.0072(14) 0.0040(15)
C12 0.0305(18) 0.0211(15) 0.0201(15) -0.0034(12) -0.0033(13) 0.0052(13)
C13 0.042(2) 0.0275(18) 0.0152(15) -0.0021(13) -0.0031(14) 0.0021(15)
C14 0.041(2) 0.036(2) 0.0242(17) -0.0100(15) -0.0007(15) 0.0122(17)
C15 0.043(2) 0.0249(18) 0.036(2) -0.0054(15) -0.0012(17) 0.0085(16)
C16 0.0276(17) 0.0184(15) 0.0280(17) -0.0006(13) -0.0071(13) 0.0018(13)
C17 0.038(2) 0.0249(17) 0.0273(17) 0.0048(14) -0.0038(15) -0.0095(15)
C18 0.032(2) 0.039(2) 0.036(2) -0.0006(17) -0.0022(16) -0.0067(17)
C19 0.0313(19) 0.035(2) 0.0303(18) -0.0078(15) -0.0050(15) 0.0036(16)
C20 0.044(2) 0.034(2) 0.048(2) 0.0177(18) -0.0079(19) -0.0114(18)
C21 0.0289(18) 0.0300(18) 0.0363(19) 0.0038(16) -0.0038(15) -0.0081(15)
C22 0.0228(17) 0.0230(16) 0.0353(19) 0.0002(14) -0.0021(14) -0.0031(13)
C23 0.0231(17) 0.0254(18) 0.046(2) -0.0006(16) -0.0057(15) 0.0030(14)
C24 0.038(2) 0.0252(17) 0.038(2) 0.0051(15) -0.0174(16) -0.0022(15)
C25 0.0340(19) 0.0229(16) 0.0264(17) 0.0036(13) -0.0076(14) -0.0072(15)
B1 0.0219(17) 0.0162(15) 0.0181(16) -0.0013(13) 0.0014(13) 0.0017(13)

loop_
_atom_type_symbol
_atom_type_description
_atom_type_scat_dispersion_real
_atom_type_scat_dispersion_imag
_atom_type_scat_source
C C 0.0033 0.0016 'International Tables Vol C Tables 4.2.6.8 and 6.1.1.4'
H H 0.0000 0.0000 'International Tables Vol C Tables 4.2.6.8 and 6.1.1.4'
B B 0.0013 0.0007 'International Tables Vol C Tables 4.2.6.8 and 6.1.1.4'
N N 0.0061 0.0033 'International Tables Vol C Tables 4.2.6.8 and 6.1.1.4'

loop_
_geom_angle_atom_site_label_1
_geom_angle_atom_site_label_2
_geom_angle_atom_site_label_3
_geom_angle
C7 N1 B1 118.4(3)
C10 N1 C7 119.4(3)
C10 N1 B1 122.2(3)
H1A C1 H1B 109.5
H1A C1 H1C 109.5
H1B C1 H1C 109.5
C2 C1 H1A 109.5
C2 C1 H1B 109.5
C2 C1 H1C 109.5
C3 C2 C1 106.9(3)
C3 C2 C20 108.1(3)
C3 C2 C21 115.8(3)
C20 C2 C1 108.6(3)
C20 C2 C21 106.9(3)
C21 C2 C1 110.4(3)
C2 C3 H3 112.4
C4 C3 C2 135.2(3)
C4 C3 H3 112.4
C3 C4 C5 126.7(3)
C3 C4 B1 123.9(3)
C5 C4 B1 109.2(3)
C6 C5 C4 116.9(3)
C22 C5 C4 124.7(3)
C22 C5 C6 118.1(3)
C5 C6 C7 119.8(3)
C25 C6 C5 119.9(3)
C25 C6 C7 120.3(3)
N1 C7 C6 119.3(3)
N1 C7 C8 118.6(3)
C8 C7 C6 122.1(3)
C7 C8 H8 119.4
C9 C8 C7 121.2(3)
C9 C8 H8 119.4
C8 C9 H9 120.2
C8 C9 C11 119.6(3)
C11 C9 H9 120.2
N1 C10 H10 118.3
N1 C10 C11 123.5(3)
C11 C10 H10 118.3
C9 C11 C10 117.6(3)
C9 C11 H11 121.2
C10 C11 H11 121.2
C13 C12 H12 108.4
C13 C12 B1 107.5(3)
C19 C12 H12 108.4
C19 C12 C13 108.2(3)
C19 C12 B1 115.8(3)
B1 C12 H12 108.4
C12 C13 H13A 108.6
C12 C13 H13B 108.6
H13A C13 H13B 107.6
C14 C13 C12 114.8(3)
C14 C13 H13A 108.6
C14 C13 H13B 108.6
C13 C14 H14A 108.4
C13 C14 H14B 108.4
C13 C14 C15 115.3(3)
H14A C14 H14B 107.5
C15 C14 H14A 108.4
C15 C14 H14B 108.4
C14 C15 H15A 108.3
C14 C15 H15B 108.3
C14 C15 C16 115.7(3)
H15A C15 H15B 107.4
C16 C15 H15A 108.3
C16 C15 H15B 108.3
C15 C16 H16 108.4
C15 C16 B1 106.8(3)
C17 C16 C15 114.1(3)
C17 C16 H16 108.4
C17 C16 B1 110.7(3)
B1 C16 H16 108.4
C16 C17 H17A 108.5
C16 C17 H17B 108.5
H17A C17 H17B 107.5
C18 C17 C16 115.1(3)
C18 C17 H17A 108.5
C18 C17 H17B 108.5
C17 C18 H18A 108.7
C17 C18 H18B 108.7
C17 C18 C19 114.3(3)
H18A C18 H18B 107.6
C19 C18 H18A 108.7
C19 C18 H18B 108.7
C12 C19 H19A 108.2
C12 C19 H19B 108.2
C18 C19 C12 116.3(3)
C18 C19 H19A 108.2
C18 C19 H19B 108.2
H19A C19 H19B 107.4
C2 C20 H20A 109.5
C2 C20 H20B 109.5
C2 C20 H20C 109.5
H20A C20 H20B 109.5
H20A C20 H20C 109.5
H20B C20 H20C 109.5
C2 C21 H21A 109.5
C2 C21 H21B 109.5
C2 C21 H21C 109.5
H21A C21 H21B 109.5
H21A C21 H21C 109.5
H21B C21 H21C 109.5
C5 C22 H22 119.2
C5 C22 C23 121.5(3)
C23 C22 H22 119.2
C22 C23 H23 120.1
C22 C23 C24 119.8(3)
C24 C23 H23 120.1
C23 C24 H24 120.0
C25 C24 C23 119.9(3)
C25 C24 H24 120.0
C6 C25 H25 119.7
C24 C25 C6 120.7(4)
C24 C25 H25 119.7
C4 B1 N1 98.8(2)
C4 B1 C12 117.7(3)
C4 B1 C16 113.9(3)
C12 B1 N1 114.2(3)
C16 B1 N1 107.9(3)
C16 B1 C12 104.4(3)

loop_
_geom_bond_atom_site_label_1
_geom_bond_atom_site_label_2
_geom_bond_distance
N1 C7 1.370(4)
N1 C10 1.341(4)
N1 B1 1.666(4)
C1 H1A 0.9800
C1 H1B 0.9800
C1 H1C 0.9800
C1 C2 1.543(5)
C2 C3 1.528(5)
C2 C20 1.529(5)
C2 C21 1.533(5)
C3 H3 0.9500
C3 C4 1.344(5)
C4 C5 1.491(5)
C4 B1 1.629(5)
C5 C6 1.415(5)
C5 C22 1.387(5)
C6 C7 1.470(5)
C6 C25 1.402(5)
C7 C8 1.403(5)
C8 H8 0.9500
C8 C9 1.369(5)
C9 H9 0.9500
C9 C11 1.383(5)
C10 H10 0.9500
C10 C11 1.384(5)
C11 H11 0.9500
C12 H12 1.0000
C12 C13 1.549(5)
C12 C19 1.533(5)
C12 B1 1.633(5)
C13 H13A 0.9900
C13 H13B 0.9900
C13 C14 1.529(5)
C14 H14A 0.9900
C14 H14B 0.9900
C14 C15 1.545(5)
C15 H15A 0.9900
C15 H15B 0.9900
C15 C16 1.569(5)
C16 H16 1.0000
C16 C17 1.539(5)
C16 B1 1.631(5)
C17 H17A 0.9900
C17 H17B 0.9900
C17 C18 1.527(5)
C18 H18A 0.9900
C18 H18B 0.9900
C18 C19 1.529(6)
C19 H19A 0.9900
C19 H19B 0.9900
C20 H20A 0.9800
C20 H20B 0.9800
C20 H20C 0.9800
C21 H21A 0.9800
C21 H21B 0.9800
C21 H21C 0.9800
C22 H22 0.9500
C22 C23 1.390(5)
C23 H23 0.9500
C23 C24 1.392(6)
C24 H24 0.9500
C24 C25 1.373(6)
C25 H25 0.9500

loop_
_geom_torsion_atom_site_label_1
_geom_torsion_atom_site_label_2
_geom_torsion_atom_site_label_3
_geom_torsion_atom_site_label_4
_geom_torsion
N1 C7 C8 C9 -1.1(5)
N1 C10 C11 C9 0.6(5)
C1 C2 C3 C4 94.4(5)
C2 C3 C4 C5 5.8(6)
C2 C3 C4 B1 180.0(3)
C3 C4 C5 C6 129.5(4)
C3 C4 C5 C22 -56.6(5)
C3 C4 B1 N1 -109.9(3)
C3 C4 B1 C12 13.4(4)
C3 C4 B1 C16 136.0(3)
C4 C5 C6 C7 -3.5(4)
C4 C5 C6 C25 177.6(3)
C4 C5 C22 C23 -177.6(3)
C5 C4 B1 N1 65.2(3)
C5 C4 B1 C12 -171.5(3)
C5 C4 B1 C16 -49.0(4)
C5 C6 C7 N1 25.9(4)
C5 C6 C7 C8 -152.0(3)
C5 C6 C25 C24 -0.5(5)
C5 C22 C23 C24 1.5(5)
C6 C5 C22 C23 -3.8(5)
C6 C7 C8 C9 176.8(3)
C7 N1 C10 C11 -3.0(5)
C7 N1 B1 C4 -46.6(3)
C7 N1 B1 C12 -172.4(3)
C7 N1 B1 C16 72.1(3)
C7 C6 C25 C24 -179.4(3)
C7 C8 C9 C11 -1.3(5)
C8 C9 C11 C10 1.5(5)
C10 N1 C7 C6 -174.8(3)
C10 N1 C7 C8 3.2(4)
C10 N1 B1 C4 132.3(3)
C10 N1 B1 C12 6.5(4)
C10 N1 B1 C16 -109.0(3)
C12 C13 C14 C15 -41.2(5)
C13 C12 C19 C18 76.4(4)
C13 C12 B1 N1 174.1(3)
C13 C12 B1 C4 59.0(4)
C13 C12 B1 C16 -68.3(3)
C13 C14 C15 C16 40.1(5)
C14 C15 C16 C17 69.2(4)
C14 C15 C16 B1 -53.4(4)
C15 C16 C17 C18 -61.7(4)
C15 C16 B1 N1 -172.0(3)
C15 C16 B1 C4 -63.4(4)
C15 C16 B1 C12 66.2(3)
C16 C17 C18 C19 -45.8(5)
C17 C16 B1 N1 63.3(3)
C17 C16 B1 C4 171.9(3)
C17 C16 B1 C12 -58.5(3)
C17 C18 C19 C12 37.7(5)
C19 C12 C13 C14 -69.4(4)
C19 C12 B1 N1 -64.9(4)
C19 C12 B1 C4 180.0(3)
C19 C12 B1 C16 52.7(4)
C20 C2 C3 C4 -148.9(4)
C21 C2 C3 C4 -29.1(6)
C22 C5 C6 C7 -177.8(3)
C22 C5 C6 C25 3.3(5)
C22 C23 C24 C25 1.4(6)
C23 C24 C25 C6 -1.9(5)
C25 C6 C7 N1 -155.2(3)
C25 C6 C7 C8 26.9(5)
B1 N1 C7 C6 4.1(4)
B1 N1 C7 C8 -177.9(3)
B1 N1 C10 C11 178.1(3)
B1 C4 C5 C6 -45.3(4)
B1 C4 C5 C22 128.6(3)
B1 C12 C13 C14 56.3(4)
B1 C12 C19 C18 -44.2(4)
B1 C16 C17 C18 58.7(4)

loop_
_twin_individual_id
_twin_individual_mass_fraction_refined
1 0.9013(18)
2 0.0987(18)
